data_7159011
loop_
_publ_author_name
'Nagata, Makoto'
'Watanabe, Mizuki'
'Doi, Ryohei'
'Uemura, Mai'
'Ochiai, Nanase'
'Ichinose, Wataru'
'Fujiwara, Koichi'
'Sato, Yoshihiro'
'Kameda, Tomoshi'
'Takeuchi, Koh'
'Shuto, Satoshi'

_publ_section_title
;
 Helix-forming aliphatic homo-&#x3b4;-peptide foldamers based on the
 conformational restriction effects of cyclopropane.
;
_journal_issue 5
_journal_name_full 'Organic &amp; biomolecular chemistry'
_journal_page_first 970
_journal_page_last 980
_journal_paper_doi 10.1039/d2ob01715f
_journal_volume 21
_journal_year 2023
_chemical_absolute_configuration 'CHOOSE rm ad rmad syn or unk'
_chemical_formula_moiety 'C38 H66 N4 O8'
_chemical_formula_sum 'C38 H66 N4 O8'
_chemical_formula_weight 706.96
_space_group_crystal_system orthorhombic
_space_group_IT_number 19
_space_group_name_Hall 'P 2ac 2ab'
_space_group_name_H-M_alt 'P 21 21 21'
_atom_sites_solution_hydrogens geom
_atom_sites_solution_primary direct
_atom_sites_solution_secondary difmap
_audit_update_record
;
2020-12-10 deposited with the CCDC.	2022-11-18 downloaded from the CCDC.
;
_cell_angle_alpha 90.0000
_cell_angle_beta 90.0000
_cell_angle_gamma 90.0000
_cell_formula_units_Z 4
_cell_length_a 9.77455(19)
_cell_length_b 17.1488(3)
_cell_length_c 24.9042(5)
_cell_measurement_reflns_used 35196
_cell_measurement_temperature 133
_cell_measurement_theta_max 68.16
_cell_measurement_theta_min 3.13
_cell_volume 4174.49(14)
_computing_cell_refinement 'RAPID AUTO'
_computing_data_collection 'RAPID AUTO (Rigaku, ????)'
_computing_data_reduction 'RAPID AUTO'
_computing_molecular_graphics 'CrystalStructure 4.2'
_computing_publication_material 'CrystalStructure 4.2 (Rigaku, 2015)'
_computing_structure_refinement 'SHELXL Version 2014/8 (Sheldrick, 2008)'
_computing_structure_solution 'SIR92 (Altomare, et al., 1994)'
_diffrn_ambient_temperature 133
_diffrn_detector_area_resol_mean 10.000
_diffrn_measured_fraction_theta_full 1.000
_diffrn_measured_fraction_theta_max 0.999
_diffrn_measurement_device_type 'Rigaku R-AXIS RAPID'
_diffrn_measurement_method \w
_diffrn_radiation_type 'Cu K\a'
_diffrn_radiation_wavelength 1.54187
_diffrn_reflns_av_R_equivalents 0.0333
_diffrn_reflns_Laue_measured_fraction_full 1.000
_diffrn_reflns_Laue_measured_fraction_max 0.999
_diffrn_reflns_limit_h_max 11
_diffrn_reflns_limit_h_min -11
_diffrn_reflns_limit_k_max 20
_diffrn_reflns_limit_k_min -20
_diffrn_reflns_limit_l_max 29
_diffrn_reflns_limit_l_min -29
_diffrn_reflns_number 45486
_diffrn_reflns_point_group_measured_fraction_full 0.996
_diffrn_reflns_point_group_measured_fraction_max 0.995
_diffrn_reflns_theta_full 67.687
_diffrn_reflns_theta_max 68.208
_diffrn_reflns_theta_min 3.129
_diffrn_standards_number 0
_exptl_absorpt_coefficient_mu 0.632
_exptl_absorpt_correction_T_max 0.843
_exptl_absorpt_correction_T_min 0.678
_exptl_absorpt_correction_type multi-scan
_exptl_absorpt_process_details 'ABSCOR (Rigaku, 1995)'
_exptl_crystal_colour colorless
_exptl_crystal_density_diffrn 1.125
_exptl_crystal_density_method 'not measured'
_exptl_crystal_description block
_exptl_crystal_F_000 1544.00
_exptl_crystal_size_max 0.350
_exptl_crystal_size_mid 0.330
_exptl_crystal_size_min 0.270
_refine_diff_density_max 0.29
_refine_diff_density_min -0.36
_refine_ls_abs_structure_details
;
 Flack x determined using 2260 quotients [(I+)-(I-)]/[(I+)+(I-)]
 (Parsons, Flack and Wagner, Acta Cryst. B69 (2013) 249-259).
;
_refine_ls_abs_structure_Flack 0.10(4)
_refine_ls_extinction_method none
_refine_ls_goodness_of_fit_ref 1.051
_refine_ls_hydrogen_treatment mixed
_refine_ls_number_parameters 479
_refine_ls_number_reflns 7598
_refine_ls_number_restraints 0
_refine_ls_R_factor_all 0.0604
_refine_ls_R_factor_gt 0.0481
_refine_ls_shift/su_max 0.000
_refine_ls_structure_factor_coef Fsqd
_refine_ls_weighting_details 'w = 1/[\s^2^(Fo^2^)+(0.0631P)^2^+0.7252P] where P=(Fo^2^+2Fc^2^)/3'
_refine_ls_weighting_scheme calc
_refine_ls_wR_factor_gt 0.1172
_refine_ls_wR_factor_ref 0.1239
_reflns_Friedel_coverage 0.776
_reflns_Friedel_fraction_full 0.991
_reflns_Friedel_fraction_max 0.989
_reflns_number_gt 6343
_reflns_number_total 7598
_reflns_threshold_expression F^2^>2.0\s(F^2^)
_cod_data_source_file d2ob01715f2.cif
_cod_data_source_block nboctetramer
_cod_depositor_comments 'Adding full bibliography for 7159010--7159012.cif.'
_cod_original_cell_volume 4174.50(14)
_cod_database_code 7159011

loop_
_space_group_symop_id
_space_group_symop_operation_xyz
1 +X,+Y,+Z
2 1/2-X,-Y,1/2+Z
3 1/2+X,1/2-Y,-Z
4 -X,1/2+Y,1/2-Z

loop_
_atom_site_label
_atom_site_type_symbol
_atom_site_fract_x
_atom_site_fract_y
_atom_site_fract_z
_atom_site_U_iso_or_equiv
_atom_site_adp_type
_atom_site_occupancy
_atom_site_site_symmetry_order
_atom_site_calc_flag
_atom_site_refinement_flags_posn
_atom_site_refinement_flags_adp
_atom_site_refinement_flags_occupancy
_atom_site_disorder_assembly
_atom_site_disorder_group
O1 O 0.8338(2) 0.12097(15) 0.25503(8) 0.0480(6) Uani 1 1 d . . . . .
O2 O 0.8172(3) 0.1476(2) 0.16881(10) 0.0819(10) Uani 1 1 d . . . . .
O3 O 0.9086(2) -0.11588(16) 0.08771(9) 0.0555(7) Uani 1 1 d . . . . .
O4 O 0.6646(3) 0.10895(16) -0.01481(8) 0.0543(7) Uani 1 1 d . . . . .
O5 O 0.9345(3) -0.10281(16) -0.11639(9) 0.0568(7) Uani 1 1 d . . . . .
O6 O 0.8586(2) 0.13368(14) -0.15012(8) 0.0420(5) Uani 1 1 d . . . . .
O7 O 0.7223(2) 0.07914(14) -0.21474(8) 0.0464(6) Uani 1 1 d . . . . .
O8 O 1.3316(9) 0.1039(7) 0.3226(5) 0.351(7) Uani 1 1 d . . . . .
N1 N 0.9074(3) -0.09957(17) 0.17777(12) 0.0470(7) Uani 1 1 d . . . . .
N2 N 0.6745(3) 0.08988(18) 0.07405(11) 0.0451(7) Uani 1 1 d . . . . .
N3 N 0.9275(3) -0.07958(16) -0.02721(11) 0.0409(6) Uani 1 1 d . . . . .
N4 N 0.6702(3) 0.07372(17) -0.12570(10) 0.0407(6) Uani 1 1 d . . . . .
C1 C 0.6871(4) 0.1114(3) 0.25711(14) 0.0562(10) Uani 1 1 d . . . . .
H1A H 0.6603 0.0668 0.2349 0.067 Uiso 1 1 calc R U . . .
H1B H 0.6427 0.1587 0.2435 0.067 Uiso 1 1 calc R U . . .
H1C H 0.6587 0.1024 0.2943 0.067 Uiso 1 1 calc R U . . .
C2 C 0.8866(4) 0.1362(2) 0.20785(12) 0.0461(8) Uani 1 1 d . . . . .
C3 C 1.0403(4) 0.1377(2) 0.20752(14) 0.0526(9) Uani 1 1 d . . . . .
H3 H 1.0742 0.1409 0.2453 0.063 Uiso 1 1 calc R U . . .
C4 C 1.0927(5) 0.2087(2) 0.17603(18) 0.0681(12) Uani 1 1 d . . . . .
H4A H 1.0527 0.2086 0.1399 0.082 Uiso 1 1 calc R U . . .
H4B H 1.1926 0.2062 0.1733 0.082 Uiso 1 1 calc R U . . .
H4C H 1.0662 0.2566 0.1948 0.082 Uiso 1 1 calc R U . . .
C5 C 1.0909(4) 0.0623(2) 0.18245(13) 0.0446(8) Uani 1 1 d . . . . .
H5 H 1.0769 0.0580 0.1428 0.054 Uiso 1 1 calc R U . . .
C6 C 1.2208(4) 0.0257(2) 0.20334(15) 0.0530(9) Uani 1 1 d . . . . .
H6A H 1.2839 0.0020 0.1769 0.064 Uiso 1 1 calc R U . . .
H6B H 1.2661 0.0508 0.2344 0.064 Uiso 1 1 calc R U . . .
C7 C 1.0854(4) -0.0138(2) 0.21281(13) 0.0471(8) Uani 1 1 d . . . . .
H7 H 1.0493 -0.0105 0.2503 0.057 Uiso 1 1 calc R U . . .
C8 C 1.0544(4) -0.0882(2) 0.18352(13) 0.0462(8) Uani 1 1 d . . . . .
H8 H 1.0948 -0.0843 0.1467 0.055 Uiso 1 1 calc R U . . .
C9 C 1.1180(4) -0.1582(2) 0.21130(16) 0.0613(10) Uani 1 1 d . . . . .
H9A H 1.0958 -0.2057 0.1912 0.074 Uiso 1 1 calc R U . . .
H9B H 1.0816 -0.1624 0.2479 0.074 Uiso 1 1 calc R U . . .
H9C H 1.2175 -0.1517 0.2128 0.074 Uiso 1 1 calc R U . . .
C10 C 0.8475(3) -0.1163(2) 0.13073(13) 0.0437(8) Uani 1 1 d . . . . .
C11 C 0.6973(4) -0.1399(2) 0.13364(16) 0.0512(9) Uani 1 1 d . . . . .
H11 H 0.6643 -0.1321 0.1713 0.061 Uiso 1 1 calc R U . . .
C12 C 0.6873(5) -0.2272(3) 0.1197(3) 0.0977(18) Uani 1 1 d . . . . .
H12A H 0.7077 -0.2347 0.0816 0.117 Uiso 1 1 calc R U . . .
H12B H 0.5946 -0.2459 0.1274 0.117 Uiso 1 1 calc R U . . .
H12C H 0.7533 -0.2565 0.1414 0.117 Uiso 1 1 calc R U . . .
C13 C 0.6109(4) -0.0909(2) 0.09658(14) 0.0480(9) Uani 1 1 d . . . . .
H13 H 0.6375 -0.0922 0.0578 0.058 Uiso 1 1 calc R U . . .
C14 C 0.4595(4) -0.0852(2) 0.10774(15) 0.0502(9) Uani 1 1 d . . . . .
H14A H 0.3965 -0.0844 0.0766 0.060 Uiso 1 1 calc R U . . .
H14B H 0.4236 -0.1119 0.1400 0.060 Uiso 1 1 calc R U . . .
C15 C 0.5510(3) -0.01601(18) 0.11596(12) 0.0391(7) Uani 1 1 d . . . . .
H15 H 0.5711 -0.0031 0.1543 0.047 Uiso 1 1 calc R U . . .
C16 C 0.5402(4) 0.0531(2) 0.07901(13) 0.0455(8) Uani 1 1 d . . . . .
H16 H 0.5130 0.0335 0.0427 0.055 Uiso 1 1 calc R U . . .
C17 C 0.4322(4) 0.1108(3) 0.09744(18) 0.0702(12) Uani 1 1 d . . . . .
H17A H 0.4290 0.1549 0.0724 0.084 Uiso 1 1 calc R U . . .
H17B H 0.4552 0.1298 0.1335 0.084 Uiso 1 1 calc R U . . .
H17C H 0.3427 0.0851 0.0983 0.084 Uiso 1 1 calc R U . . .
C18 C 0.7271(3) 0.11472(17) 0.02799(12) 0.0359(7) Uani 1 1 d . . . . .
C19 C 0.8685(3) 0.15048(18) 0.03069(13) 0.0399(7) Uani 1 1 d . . . . .
H19 H 0.9032 0.1457 0.0683 0.048 Uiso 1 1 calc R U . . .
C20 C 0.8599(5) 0.2372(2) 0.01621(17) 0.0628(11) Uani 1 1 d . . . . .
H20A H 0.8202 0.2429 -0.0197 0.075 Uiso 1 1 calc R U . . .
H20B H 0.9518 0.2600 0.0166 0.075 Uiso 1 1 calc R U . . .
H20C H 0.8021 0.2642 0.0424 0.075 Uiso 1 1 calc R U . . .
C21 C 0.9639(3) 0.10674(19) -0.00613(12) 0.0394(7) Uani 1 1 d . . . . .
H21 H 0.9394 0.1080 -0.0451 0.047 Uiso 1 1 calc R U . . .
C22 C 1.1145(4) 0.1066(2) 0.00608(14) 0.0491(9) Uani 1 1 d . . . . .
H22A H 1.1788 0.1092 -0.0246 0.059 Uiso 1 1 calc R U . . .
H22B H 1.1455 0.1339 0.0389 0.059 Uiso 1 1 calc R U . . .
C23 C 1.0322(3) 0.03366(19) 0.01287(12) 0.0403(7) Uani 1 1 d . . . . .
H23 H 1.0122 0.0186 0.0509 0.048 Uiso 1 1 calc R U . . .
C24 C 1.0533(3) -0.03342(19) -0.02552(13) 0.0431(8) Uani 1 1 d . . . . .
H24 H 1.0697 -0.0114 -0.0622 0.052 Uiso 1 1 calc R U . . .
C25 C 1.1752(4) -0.0835(2) -0.01052(17) 0.0620(10) Uani 1 1 d . . . . .
H25A H 1.1846 -0.1261 -0.0365 0.074 Uiso 1 1 calc R U . . .
H25B H 1.1615 -0.1053 0.0255 0.074 Uiso 1 1 calc R U . . .
H25C H 1.2584 -0.0516 -0.0108 0.074 Uiso 1 1 calc R U . . .
C26 C 0.8778(3) -0.10995(19) -0.07264(12) 0.0391(7) Uani 1 1 d . . . . .
C27 C 0.7427(3) -0.15323(19) -0.06825(12) 0.0410(8) Uani 1 1 d . . . . .
H27 H 0.7079 -0.1488 -0.0306 0.049 Uiso 1 1 calc R U . . .
C28 C 0.7628(5) -0.2395(2) -0.08204(16) 0.0598(10) Uani 1 1 d . . . . .
H28A H 0.8013 -0.2442 -0.1182 0.072 Uiso 1 1 calc R U . . .
H28B H 0.6744 -0.2664 -0.0806 0.072 Uiso 1 1 calc R U . . .
H28C H 0.8256 -0.2633 -0.0561 0.072 Uiso 1 1 calc R U . . .
C29 C 0.6417(3) -0.11516(19) -0.10586(12) 0.0387(7) Uani 1 1 d . . . . .
H29 H 0.6689 -0.1167 -0.1446 0.046 Uiso 1 1 calc R U . . .
C30 C 0.4900(4) -0.1183(2) -0.09636(15) 0.0495(9) Uani 1 1 d . . . . .
H30A H 0.4572 -0.1450 -0.0636 0.059 Uiso 1 1 calc R U . . .
H30B H 0.4297 -0.1237 -0.1281 0.059 Uiso 1 1 calc R U . . .
C31 C 0.5664(3) -0.04237(18) -0.08950(12) 0.0387(7) Uani 1 1 d . . . . .
H31 H 0.5809 -0.0259 -0.0514 0.046 Uiso 1 1 calc R U . . .
C32 C 0.5487(4) 0.02379(19) -0.12885(13) 0.0421(8) Uani 1 1 d . . . . .
H32 H 0.5434 0.0014 -0.1659 0.050 Uiso 1 1 calc R U . . .
C33 C 0.4195(4) 0.0704(2) -0.11847(17) 0.0591(10) Uani 1 1 d . . . . .
H33A H 0.4121 0.1123 -0.1451 0.071 Uiso 1 1 calc R U . . .
H33B H 0.4233 0.0930 -0.0823 0.071 Uiso 1 1 calc R U . . .
H33C H 0.3398 0.0360 -0.1213 0.071 Uiso 1 1 calc R U . . .
C34 C 0.7477(3) 0.09343(18) -0.16750(12) 0.0375(7) Uani 1 1 d . . . . .
C35 C 0.9750(4) 0.1490(2) -0.18557(14) 0.0481(8) Uani 1 1 d . . . . .
C36 C 1.0232(4) 0.0729(2) -0.21185(19) 0.0708(12) Uani 1 1 d . . . . .
H36A H 0.9591 0.0580 -0.2403 0.085 Uiso 1 1 calc R U . . .
H36B H 1.0269 0.0315 -0.1847 0.085 Uiso 1 1 calc R U . . .
H36C H 1.1145 0.0806 -0.2273 0.085 Uiso 1 1 calc R U . . .
C37 C 0.9362(5) 0.2110(2) -0.22648(14) 0.0618(11) Uani 1 1 d . . . . .
H37A H 0.9201 0.2606 -0.2080 0.074 Uiso 1 1 calc R U . . .
H37B H 0.8527 0.1950 -0.2453 0.074 Uiso 1 1 calc R U . . .
H37C H 1.0107 0.2172 -0.2524 0.074 Uiso 1 1 calc R U . . .
C38 C 1.0824(4) 0.1798(2) -0.14754(16) 0.0602(10) Uani 1 1 d . . . . .
H38A H 1.1083 0.1388 -0.1221 0.072 Uiso 1 1 calc R U . . .
H38B H 1.0455 0.2246 -0.1278 0.072 Uiso 1 1 calc R U . . .
H38C H 1.1631 0.1961 -0.1680 0.072 Uiso 1 1 calc R U . . .
H2 H 0.694(4) 0.094(2) -0.0910(14) 0.052(10) Uiso 1 1 d . . . . .
H10 H 0.889(3) -0.0908(19) 0.0062(13) 0.040(9) Uiso 1 1 d . . . . .
H18 H 0.715(5) 0.099(2) 0.0998(16) 0.067(14) Uiso 1 1 d . . . . .
H26 H 0.857(4) -0.103(2) 0.2063(15) 0.062(12) Uiso 1 1 d . . . . .

loop_
_atom_site_aniso_label
_atom_site_aniso_U_11
_atom_site_aniso_U_22
_atom_site_aniso_U_33
_atom_site_aniso_U_23
_atom_site_aniso_U_13
_atom_site_aniso_U_12
O1 0.0422(14) 0.0672(15) 0.0345(11) 0.0030(11) -0.0031(10) -0.0018(12)
O2 0.0487(17) 0.161(3) 0.0363(13) 0.0054(17) -0.0068(12) 0.001(2)
O3 0.0441(14) 0.0812(17) 0.0411(12) -0.0042(13) 0.0064(10) 0.0048(14)
O4 0.0475(15) 0.0838(18) 0.0318(11) 0.0008(12) -0.0002(10) -0.0126(14)
O5 0.0437(15) 0.0906(19) 0.0359(12) -0.0051(12) 0.0025(10) -0.0083(14)
O6 0.0374(13) 0.0545(14) 0.0341(11) -0.0006(10) 0.0037(9) -0.0093(11)
O7 0.0527(15) 0.0561(14) 0.0304(11) 0.0013(10) -0.0004(10) -0.0064(12)
O8 0.222(9) 0.407(15) 0.424(13) -0.239(12) -0.121(9) 0.097(9)
N1 0.0441(18) 0.0561(18) 0.0409(15) -0.0007(14) 0.0131(13) -0.0016(14)
N2 0.0396(17) 0.0623(19) 0.0334(14) 0.0072(14) -0.0053(13) -0.0096(15)
N3 0.0408(17) 0.0452(15) 0.0367(14) -0.0041(12) 0.0018(12) 0.0013(13)
N4 0.0423(17) 0.0501(16) 0.0296(13) 0.0012(12) -0.0021(12) -0.0054(13)
C1 0.043(2) 0.082(3) 0.0433(19) 0.0055(19) 0.0009(16) -0.001(2)
C2 0.046(2) 0.062(2) 0.0304(16) -0.0101(15) -0.0034(15) 0.0029(18)
C3 0.044(2) 0.071(2) 0.0424(18) -0.0128(17) -0.0020(16) -0.002(2)
C4 0.060(3) 0.058(2) 0.087(3) -0.017(2) 0.008(2) -0.006(2)
C5 0.040(2) 0.058(2) 0.0355(17) -0.0022(15) 0.0013(14) -0.0018(16)
C6 0.040(2) 0.065(2) 0.053(2) 0.0010(18) 0.0000(17) -0.0004(18)
C7 0.042(2) 0.064(2) 0.0352(16) 0.0029(16) 0.0031(14) -0.0010(18)
C8 0.039(2) 0.062(2) 0.0374(17) 0.0048(15) 0.0072(14) -0.0013(18)
C9 0.058(3) 0.065(2) 0.061(2) 0.008(2) 0.004(2) 0.001(2)
C10 0.041(2) 0.0431(18) 0.0471(18) -0.0011(15) 0.0074(15) 0.0056(16)
C11 0.044(2) 0.0442(19) 0.066(2) -0.0040(17) 0.0068(17) -0.0014(17)
C12 0.063(3) 0.050(3) 0.180(6) -0.024(3) -0.001(4) 0.000(2)
C13 0.037(2) 0.058(2) 0.0488(19) -0.0145(16) 0.0030(15) -0.0040(17)
C14 0.038(2) 0.053(2) 0.060(2) -0.0109(17) 0.0009(16) -0.0074(17)
C15 0.0349(19) 0.0479(18) 0.0345(15) -0.0017(14) 0.0010(13) -0.0039(15)
C16 0.037(2) 0.064(2) 0.0360(17) 0.0114(15) -0.0032(14) -0.0053(17)
C17 0.045(2) 0.076(3) 0.089(3) 0.044(2) 0.008(2) 0.015(2)
C18 0.0389(18) 0.0363(16) 0.0324(14) -0.0009(13) 0.0037(14) 0.0014(14)
C19 0.045(2) 0.0360(16) 0.0389(16) 0.0011(14) 0.0011(15) -0.0066(15)
C20 0.065(3) 0.042(2) 0.081(3) 0.0093(19) 0.013(2) -0.0073(19)
C21 0.0341(18) 0.0497(18) 0.0346(15) 0.0029(14) 0.0013(13) -0.0066(15)
C22 0.039(2) 0.057(2) 0.0509(19) -0.0016(17) 0.0012(16) -0.0097(17)
C23 0.0350(19) 0.0501(18) 0.0359(16) -0.0032(14) -0.0043(14) -0.0048(16)
C24 0.0351(19) 0.0511(19) 0.0432(17) -0.0054(15) -0.0014(15) -0.0014(16)
C25 0.042(2) 0.065(2) 0.079(3) -0.011(2) -0.006(2) 0.0107(19)
C26 0.0382(18) 0.0430(17) 0.0361(16) -0.0026(14) -0.0026(14) 0.0054(15)
C27 0.0409(19) 0.0446(18) 0.0374(16) -0.0028(14) -0.0024(14) 0.0049(16)
C28 0.060(3) 0.047(2) 0.072(2) -0.0080(19) -0.009(2) 0.0030(19)
C29 0.0360(19) 0.0442(17) 0.0358(15) -0.0042(14) 0.0011(13) -0.0029(15)
C30 0.039(2) 0.0476(19) 0.061(2) 0.0018(17) -0.0020(16) -0.0071(16)
C31 0.0368(19) 0.0451(17) 0.0341(15) 0.0002(13) 0.0031(13) -0.0033(15)
C32 0.040(2) 0.0460(18) 0.0398(17) 0.0030(14) -0.0049(15) -0.0049(16)
C33 0.041(2) 0.059(2) 0.078(3) 0.017(2) -0.0040(19) 0.0058(19)
C34 0.042(2) 0.0370(16) 0.0336(15) 0.0010(13) 0.0012(13) 0.0016(15)
C35 0.043(2) 0.052(2) 0.0490(19) 0.0005(16) 0.0133(16) -0.0085(17)
C36 0.052(3) 0.066(3) 0.094(3) -0.012(2) 0.026(2) -0.003(2)
C37 0.079(3) 0.061(2) 0.046(2) 0.0023(17) 0.008(2) -0.017(2)
C38 0.042(2) 0.071(3) 0.068(2) 0.004(2) 0.0041(19) -0.011(2)

loop_
_atom_type_symbol
_atom_type_description
_atom_type_scat_dispersion_real
_atom_type_scat_dispersion_imag
_atom_type_scat_source
C C 0.0181 0.0091
;
International Tables for Crystallography
(Vol. C, Tables 4.2.6.8 and 6.1.1.4)
;
H H 0.0000 0.0000
;
International Tables for Crystallography
(Vol. C, Table 6.1.1.4)
;
O O 0.0492 0.0322
;
International Tables for Crystallography
(Vol. C, Tables 4.2.6.8 and 6.1.1.4)
;
N N 0.0311 0.0180
;
International Tables for Crystallography
(Vol. C, Tables 4.2.6.8 and 6.1.1.4)
;

loop_
_geom_angle_atom_site_label_1
_geom_angle_atom_site_label_2
_geom_angle_atom_site_label_3
_geom_angle
_geom_angle_site_symmetry_1
_geom_angle_site_symmetry_3
_geom_angle_publ_flag
C2 O1 C1 116.4(3) . . ?
C34 O6 C35 121.3(2) . . ?
C10 N1 C8 123.0(3) . . ?
C10 N1 H26 117(3) . . ?
C8 N1 H26 119(3) . . ?
C18 N2 C16 124.0(3) . . ?
C18 N2 H18 117(3) . . ?
C16 N2 H18 118(3) . . ?
C26 N3 C24 122.7(3) . . ?
C26 N3 H10 122(2) . . ?
C24 N3 H10 115(2) . . ?
C34 N4 C32 124.6(3) . . ?
C34 N4 H2 119(2) . . ?
C32 N4 H2 117(2) . . ?
O1 C1 H1A 109.5 . . ?
O1 C1 H1B 109.5 . . ?
H1A C1 H1B 109.5 . . ?
O1 C1 H1C 109.5 . . ?
H1A C1 H1C 109.5 . . ?
H1B C1 H1C 109.5 . . ?
O2 C2 O1 122.5(3) . . ?
O2 C2 C3 123.9(3) . . ?
O1 C2 C3 113.7(3) . . ?
C2 C3 C5 108.3(3) . . ?
C2 C3 C4 110.5(3) . . ?
C5 C3 C4 110.9(3) . . ?
C2 C3 H3 109.1 . . ?
C5 C3 H3 109.1 . . ?
C4 C3 H3 109.1 . . ?
C3 C4 H4A 109.5 . . ?
C3 C4 H4B 109.5 . . ?
H4A C4 H4B 109.5 . . ?
C3 C4 H4C 109.5 . . ?
H4A C4 H4C 109.5 . . ?
H4B C4 H4C 109.5 . . ?
C6 C5 C7 59.8(2) . . ?
C6 C5 C3 119.1(3) . . ?
C7 C5 C3 121.2(3) . . ?
C6 C5 H5 115.2 . . ?
C7 C5 H5 115.2 . . ?
C3 C5 H5 115.2 . . ?
C7 C6 C5 60.1(2) . . ?
C7 C6 H6A 117.8 . . ?
C5 C6 H6A 117.8 . . ?
C7 C6 H6B 117.8 . . ?
C5 C6 H6B 117.8 . . ?
H6A C6 H6B 114.9 . . ?
C8 C7 C6 119.0(3) . . ?
C8 C7 C5 119.9(3) . . ?
C6 C7 C5 60.1(2) . . ?
C8 C7 H7 115.5 . . ?
C6 C7 H7 115.5 . . ?
C5 C7 H7 115.5 . . ?
N1 C8 C7 111.2(3) . . ?
N1 C8 C9 110.0(3) . . ?
C7 C8 C9 111.6(3) . . ?
N1 C8 H8 108.0 . . ?
C7 C8 H8 108.0 . . ?
C9 C8 H8 108.0 . . ?
C8 C9 H9A 109.5 . . ?
C8 C9 H9B 109.5 . . ?
H9A C9 H9B 109.5 . . ?
C8 C9 H9C 109.5 . . ?
H9A C9 H9C 109.5 . . ?
H9B C9 H9C 109.5 . . ?
O3 C10 N1 123.3(3) . . ?
O3 C10 C11 120.8(3) . . ?
N1 C10 C11 115.8(3) . . ?
C13 C11 C10 111.2(3) . . ?
C13 C11 C12 111.6(4) . . ?
C10 C11 C12 108.0(3) . . ?
C13 C11 H11 108.6 . . ?
C10 C11 H11 108.6 . . ?
C12 C11 H11 108.6 . . ?
C11 C12 H12A 109.5 . . ?
C11 C12 H12B 109.5 . . ?
H12A C12 H12B 109.5 . . ?
C11 C12 H12C 109.5 . . ?
H12A C12 H12C 109.5 . . ?
H12B C12 H12C 109.5 . . ?
C15 C13 C11 120.1(3) . . ?
C15 C13 C14 60.0(2) . . ?
C11 C13 C14 118.2(3) . . ?
C15 C13 H13 115.7 . . ?
C11 C13 H13 115.7 . . ?
C14 C13 H13 115.7 . . ?
C15 C14 C13 59.5(2) . . ?
C15 C14 H14A 117.8 . . ?
C13 C14 H14A 117.8 . . ?
C15 C14 H14B 117.8 . . ?
C13 C14 H14B 117.8 . . ?
H14A C14 H14B 115.0 . . ?
C13 C15 C14 60.6(2) . . ?
C13 C15 C16 120.5(3) . . ?
C14 C15 C16 119.8(3) . . ?
C13 C15 H15 115.0 . . ?
C14 C15 H15 115.0 . . ?
C16 C15 H15 115.0 . . ?
N2 C16 C15 109.2(3) . . ?
N2 C16 C17 111.6(3) . . ?
C15 C16 C17 112.2(3) . . ?
N2 C16 H16 107.9 . . ?
C15 C16 H16 107.9 . . ?
C17 C16 H16 107.9 . . ?
C16 C17 H17A 109.5 . . ?
C16 C17 H17B 109.5 . . ?
H17A C17 H17B 109.5 . . ?
C16 C17 H17C 109.5 . . ?
H17A C17 H17C 109.5 . . ?
H17B C17 H17C 109.5 . . ?
O4 C18 N2 122.0(3) . . ?
O4 C18 C19 121.6(3) . . ?
N2 C18 C19 116.4(3) . . ?
C21 C19 C18 109.7(3) . . ?
C21 C19 C20 111.9(3) . . ?
C18 C19 C20 109.4(3) . . ?
C21 C19 H19 108.6 . . ?
C18 C19 H19 108.6 . . ?
C20 C19 H19 108.6 . . ?
C19 C20 H20A 109.5 . . ?
C19 C20 H20B 109.5 . . ?
H20A C20 H20B 109.5 . . ?
C19 C20 H20C 109.5 . . ?
H20A C20 H20C 109.5 . . ?
H20B C20 H20C 109.5 . . ?
C23 C21 C22 59.8(2) . . ?
C23 C21 C19 120.0(3) . . ?
C22 C21 C19 118.9(3) . . ?
C23 C21 H21 115.6 . . ?
C22 C21 H21 115.6 . . ?
C19 C21 H21 115.6 . . ?
C23 C22 C21 59.9(2) . . ?
C23 C22 H22A 117.8 . . ?
C21 C22 H22A 117.8 . . ?
C23 C22 H22B 117.8 . . ?
C21 C22 H22B 117.8 . . ?
H22A C22 H22B 114.9 . . ?
C22 C23 C21 60.3(2) . . ?
C22 C23 C24 119.5(3) . . ?
C21 C23 C24 119.9(3) . . ?
C22 C23 H23 115.4 . . ?
C21 C23 H23 115.4 . . ?
C24 C23 H23 115.4 . . ?
N3 C24 C23 108.4(3) . . ?
N3 C24 C25 111.2(3) . . ?
C23 C24 C25 112.5(3) . . ?
N3 C24 H24 108.2 . . ?
C23 C24 H24 108.2 . . ?
C25 C24 H24 108.2 . . ?
C24 C25 H25A 109.5 . . ?
C24 C25 H25B 109.5 . . ?
H25A C25 H25B 109.5 . . ?
C24 C25 H25C 109.5 . . ?
H25A C25 H25C 109.5 . . ?
H25B C25 H25C 109.5 . . ?
O5 C26 N3 123.2(3) . . ?
O5 C26 C27 120.3(3) . . ?
N3 C26 C27 116.4(3) . . ?
C29 C27 C26 108.2(3) . . ?
C29 C27 C28 111.3(3) . . ?
C26 C27 C28 110.1(3) . . ?
C29 C27 H27 109.1 . . ?
C26 C27 H27 109.1 . . ?
C28 C27 H27 109.1 . . ?
C27 C28 H28A 109.5 . . ?
C27 C28 H28B 109.5 . . ?
H28A C28 H28B 109.5 . . ?
C27 C28 H28C 109.5 . . ?
H28A C28 H28C 109.5 . . ?
H28B C28 H28C 109.5 . . ?
C30 C29 C31 60.3(2) . . ?
C30 C29 C27 122.2(3) . . ?
C31 C29 C27 120.7(3) . . ?
C30 C29 H29 114.4 . . ?
C31 C29 H29 114.4 . . ?
C27 C29 H29 114.4 . . ?
C29 C30 C31 60.0(2) . . ?
C29 C30 H30A 117.8 . . ?
C31 C30 H30A 117.8 . . ?
C29 C30 H30B 117.8 . . ?
C31 C30 H30B 117.8 . . ?
H30A C30 H30B 114.9 . . ?
C29 C31 C32 120.2(3) . . ?
C29 C31 C30 59.8(2) . . ?
C32 C31 C30 121.2(3) . . ?
C29 C31 H31 114.9 . . ?
C32 C31 H31 114.9 . . ?
C30 C31 H31 114.9 . . ?
N4 C32 C31 108.2(3) . . ?
N4 C32 C33 110.9(3) . . ?
C31 C32 C33 112.4(3) . . ?
N4 C32 H32 108.4 . . ?
C31 C32 H32 108.4 . . ?
C33 C32 H32 108.4 . . ?
C32 C33 H33A 109.5 . . ?
C32 C33 H33B 109.5 . . ?
H33A C33 H33B 109.5 . . ?
C32 C33 H33C 109.5 . . ?
H33A C33 H33C 109.5 . . ?
H33B C33 H33C 109.5 . . ?
O7 C34 N4 125.7(3) . . ?
O7 C34 O6 124.7(3) . . ?
N4 C34 O6 109.5(3) . . ?
O6 C35 C38 103.0(3) . . ?
O6 C35 C37 109.6(3) . . ?
C38 C35 C37 110.4(3) . . ?
O6 C35 C36 110.1(3) . . ?
C38 C35 C36 110.6(3) . . ?
C37 C35 C36 112.7(3) . . ?
C35 C36 H36A 109.5 . . ?
C35 C36 H36B 109.5 . . ?
H36A C36 H36B 109.5 . . ?
C35 C36 H36C 109.5 . . ?
H36A C36 H36C 109.5 . . ?
H36B C36 H36C 109.5 . . ?
C35 C37 H37A 109.5 . . ?
C35 C37 H37B 109.5 . . ?
H37A C37 H37B 109.5 . . ?
C35 C37 H37C 109.5 . . ?
H37A C37 H37C 109.5 . . ?
H37B C37 H37C 109.5 . . ?
C35 C38 H38A 109.5 . . ?
C35 C38 H38B 109.5 . . ?
H38A C38 H38B 109.5 . . ?
C35 C38 H38C 109.5 . . ?
H38A C38 H38C 109.5 . . ?
H38B C38 H38C 109.5 . . ?

loop_
_geom_bond_atom_site_label_1
_geom_bond_atom_site_label_2
_geom_bond_distance
_geom_bond_site_symmetry_2
_geom_bond_publ_flag
O1 C2 1.309(4) . ?
O1 C1 1.445(4) . ?
O2 C2 1.201(4) . ?
O3 C10 1.227(4) . ?
O4 C18 1.232(4) . ?
O5 C26 1.228(4) . ?
O6 C34 1.356(4) . ?
O6 C35 1.463(4) . ?
O7 C34 1.227(3) . ?
N1 C10 1.341(4) . ?
N1 C8 1.457(5) . ?
N1 H26 0.86(4) . ?
N2 C18 1.327(4) . ?
N2 C16 1.462(4) . ?
N2 H18 0.77(4) . ?
N3 C26 1.337(4) . ?
N3 C24 1.463(4) . ?
N3 H10 0.93(3) . ?
N4 C34 1.331(4) . ?
N4 C32 1.466(4) . ?
N4 H2 0.96(4) . ?
C1 H1A 0.9800 . ?
C1 H1B 0.9800 . ?
C1 H1C 0.9800 . ?
C2 C3 1.503(5) . ?
C3 C5 1.518(5) . ?
C3 C4 1.536(6) . ?
C3 H3 1.0000 . ?
C4 H4A 0.9800 . ?
C4 H4B 0.9800 . ?
C4 H4C 0.9800 . ?
C5 C6 1.509(5) . ?
C5 C7 1.509(5) . ?
C5 H5 1.0000 . ?
C6 C7 1.505(5) . ?
C6 H6A 0.9900 . ?
C6 H6B 0.9900 . ?
C7 C8 1.501(5) . ?
C7 H7 1.0000 . ?
C8 C9 1.519(5) . ?
C8 H8 1.0000 . ?
C9 H9A 0.9800 . ?
C9 H9B 0.9800 . ?
C9 H9C 0.9800 . ?
C10 C11 1.524(5) . ?
C11 C13 1.507(5) . ?
C11 C12 1.540(5) . ?
C11 H11 1.0000 . ?
C12 H12A 0.9800 . ?
C12 H12B 0.9800 . ?
C12 H12C 0.9800 . ?
C13 C15 1.492(5) . ?
C13 C14 1.509(5) . ?
C13 H13 1.0000 . ?
C14 C15 1.500(5) . ?
C14 H14A 0.9900 . ?
C14 H14B 0.9900 . ?
C15 C16 1.504(4) . ?
C15 H15 1.0000 . ?
C16 C17 1.518(5) . ?
C16 H16 1.0000 . ?
C17 H17A 0.9800 . ?
C17 H17B 0.9800 . ?
C17 H17C 0.9800 . ?
C18 C19 1.514(5) . ?
C19 C21 1.508(4) . ?
C19 C20 1.533(5) . ?
C19 H19 1.0000 . ?
C20 H20A 0.9800 . ?
C20 H20B 0.9800 . ?
C20 H20C 0.9800 . ?
C21 C23 1.497(5) . ?
C21 C22 1.503(5) . ?
C21 H21 1.0000 . ?
C22 C23 1.496(5) . ?
C22 H22A 0.9900 . ?
C22 H22B 0.9900 . ?
C23 C24 1.510(4) . ?
C23 H23 1.0000 . ?
C24 C25 1.516(5) . ?
C24 H24 1.0000 . ?
C25 H25A 0.9800 . ?
C25 H25B 0.9800 . ?
C25 H25C 0.9800 . ?
C26 C27 1.519(5) . ?
C27 C29 1.509(4) . ?
C27 C28 1.532(5) . ?
C27 H27 1.0000 . ?
C28 H28A 0.9800 . ?
C28 H28B 0.9800 . ?
C28 H28C 0.9800 . ?
C29 C30 1.502(5) . ?
C29 C31 1.505(4) . ?
C29 H29 1.0000 . ?
C30 C31 1.510(4) . ?
C30 H30A 0.9900 . ?
C30 H30B 0.9900 . ?
C31 C32 1.509(4) . ?
C31 H31 1.0000 . ?
C32 C33 1.517(5) . ?
C32 H32 1.0000 . ?
C33 H33A 0.9800 . ?
C33 H33B 0.9800 . ?
C33 H33C 0.9800 . ?
C35 C38 1.510(5) . ?
C35 C37 1.521(5) . ?
C35 C36 1.533(5) . ?
C36 H36A 0.9800 . ?
C36 H36B 0.9800 . ?
C36 H36C 0.9800 . ?
C37 H37A 0.9800 . ?
C37 H37B 0.9800 . ?
C37 H37C 0.9800 . ?
C38 H38A 0.9800 . ?
C38 H38B 0.9800 . ?
C38 H38C 0.9800 . ?

loop_
_geom_hbond_atom_site_label_D
_geom_hbond_atom_site_label_H
_geom_hbond_atom_site_label_A
_geom_hbond_site_symmetry_D
_geom_hbond_site_symmetry_H
_geom_hbond_site_symmetry_A
_geom_hbond_distance_DA
_geom_hbond_distance_DH
_geom_hbond_distance_HA
_geom_hbond_angle_DHA
_geom_hbond_publ_flag
N1 H26 O7 . . 2_655 2.982(4) 0.86(4) 2.15(4) 161(4) no
N2 H18 O2 . . . 2.915(4) 0.77(4) 2.16(4) 169(4) no
N3 H10 O3 . . . 2.935(4) 0.93(3) 2.08(3) 151(3) no
N4 H2 O4 . . . 2.827(3) 0.96(4) 1.94(4) 154(3) no

loop_
_geom_torsion_atom_site_label_1
_geom_torsion_atom_site_label_2
_geom_torsion_atom_site_label_3
_geom_torsion_atom_site_label_4
_geom_torsion
_geom_torsion_site_symmetry_1
_geom_torsion_site_symmetry_2
_geom_torsion_site_symmetry_3
_geom_torsion_site_symmetry_4
_geom_torsion_publ_flag
C1 O1 C2 O2 5.6(5) . . . . ?
C1 O1 C2 C3 -174.4(3) . . . . ?
O2 C2 C3 C5 -76.5(5) . . . . ?
O1 C2 C3 C5 103.5(3) . . . . ?
O2 C2 C3 C4 45.0(5) . . . . ?
O1 C2 C3 C4 -135.0(3) . . . . ?
C2 C3 C5 C6 -145.0(3) . . . . ?
C4 C3 C5 C6 93.7(4) . . . . ?
C2 C3 C5 C7 -74.6(4) . . . . ?
C4 C3 C5 C7 164.1(3) . . . . ?
C3 C5 C6 C7 111.3(3) . . . . ?
C5 C6 C7 C8 109.8(3) . . . . ?
C6 C5 C7 C8 -108.3(4) . . . . ?
C3 C5 C7 C8 143.9(3) . . . . ?
C3 C5 C7 C6 -107.8(4) . . . . ?
C10 N1 C8 C7 129.6(3) . . . . ?
C10 N1 C8 C9 -106.3(4) . . . . ?
C6 C7 C8 N1 -154.6(3) . . . . ?
C5 C7 C8 N1 -84.4(4) . . . . ?
C6 C7 C8 C9 82.2(4) . . . . ?
C5 C7 C8 C9 152.3(3) . . . . ?
C8 N1 C10 O3 -7.5(5) . . . . ?
C8 N1 C10 C11 169.9(3) . . . . ?
O3 C10 C11 C13 -55.7(4) . . . . ?
N1 C10 C11 C13 126.8(3) . . . . ?
O3 C10 C11 C12 67.1(5) . . . . ?
N1 C10 C11 C12 -110.3(4) . . . . ?
C10 C11 C13 C15 -88.8(4) . . . . ?
C12 C11 C13 C15 150.5(4) . . . . ?
C10 C11 C13 C14 -158.6(3) . . . . ?
C12 C11 C13 C14 80.7(4) . . . . ?
C11 C13 C14 C15 110.3(4) . . . . ?
C11 C13 C15 C14 -107.2(4) . . . . ?
C11 C13 C15 C16 143.4(3) . . . . ?
C14 C13 C15 C16 -109.3(4) . . . . ?
C13 C14 C15 C16 110.4(3) . . . . ?
C18 N2 C16 C15 136.8(3) . . . . ?
C18 N2 C16 C17 -98.6(4) . . . . ?
C13 C15 C16 N2 -77.6(4) . . . . ?
C14 C15 C16 N2 -149.0(3) . . . . ?
C13 C15 C16 C17 158.2(3) . . . . ?
C14 C15 C16 C17 86.8(4) . . . . ?
C16 N2 C18 O4 0.6(5) . . . . ?
C16 N2 C18 C19 -179.3(3) . . . . ?
O4 C18 C19 C21 -57.1(4) . . . . ?
N2 C18 C19 C21 122.7(3) . . . . ?
O4 C18 C19 C20 66.0(4) . . . . ?
N2 C18 C19 C20 -114.1(3) . . . . ?
C18 C19 C21 C23 -83.9(4) . . . . ?
C20 C19 C21 C23 154.4(3) . . . . ?
C18 C19 C21 C22 -153.8(3) . . . . ?
C20 C19 C21 C22 84.5(4) . . . . ?
C19 C21 C22 C23 109.9(3) . . . . ?
C21 C22 C23 C24 109.7(3) . . . . ?
C19 C21 C23 C22 -108.1(3) . . . . ?
C22 C21 C23 C24 -109.0(3) . . . . ?
C19 C21 C23 C24 142.9(3) . . . . ?
C26 N3 C24 C23 140.1(3) . . . . ?
C26 N3 C24 C25 -95.7(4) . . . . ?
C22 C23 C24 N3 -154.4(3) . . . . ?
C21 C23 C24 N3 -83.8(4) . . . . ?
C22 C23 C24 C25 82.2(4) . . . . ?
C21 C23 C24 C25 152.8(3) . . . . ?
C24 N3 C26 O5 1.3(5) . . . . ?
C24 N3 C26 C27 -177.2(3) . . . . ?
O5 C26 C27 C29 -56.2(4) . . . . ?
N3 C26 C27 C29 122.4(3) . . . . ?
O5 C26 C27 C28 65.7(4) . . . . ?
N3 C26 C27 C28 -115.8(3) . . . . ?
C26 C27 C29 C30 -153.6(3) . . . . ?
C28 C27 C29 C30 85.2(4) . . . . ?
C26 C27 C29 C31 -81.6(3) . . . . ?
C28 C27 C29 C31 157.3(3) . . . . ?
C27 C29 C30 C31 109.6(3) . . . . ?
C30 C29 C31 C32 -110.8(3) . . . . ?
C27 C29 C31 C32 137.3(3) . . . . ?
C27 C29 C31 C30 -111.9(3) . . . . ?
C29 C30 C31 C32 109.1(3) . . . . ?
C34 N4 C32 C31 125.8(3) . . . . ?
C34 N4 C32 C33 -110.6(4) . . . . ?
C29 C31 C32 N4 -86.2(3) . . . . ?
C30 C31 C32 N4 -157.0(3) . . . . ?
C29 C31 C32 C33 151.0(3) . . . . ?
C30 C31 C32 C33 80.2(4) . . . . ?
C32 N4 C34 O7 7.2(5) . . . . ?
C32 N4 C34 O6 -174.2(3) . . . . ?
C35 O6 C34 O7 -14.0(5) . . . . ?
C35 O6 C34 N4 167.4(3) . . . . ?
C34 O6 C35 C38 -169.2(3) . . . . ?
C34 O6 C35 C37 73.3(4) . . . . ?
C34 O6 C35 C36 -51.2(4) . . . . ?
